data_4088588
loop_
_publ_author_name
'Winkler, Andrea'
'Brandhorst, Kai'
'Freytag, Matthias'
'Jones, Peter G.'
'Tamm, Matthias'

_publ_section_title
;
 Palladium(II) Complexes with Anionic N-Heterocyclic Carbene--Borate
 Ligands as Catalysts for the Amination of Aryl Halides
;
_journal_issue 8
_journal_name_full Organometallics
_journal_page_first 1160
_journal_paper_doi 10.1021/acs.organomet.6b00217
_journal_volume 35
_journal_year 2016
_chemical_formula_sum 'C56 H48 B Cl4 F15 N2 Pd'
_chemical_formula_weight 1292.97
_space_group_IT_number 14
_space_group_name_Hall '-P 2yn'
_space_group_name_H-M_alt 'P 1 21/n 1'
_symmetry_cell_setting monoclinic
_symmetry_space_group_name_H-M 'P 1 21/n 1'
_atom_sites_solution_hydrogens geom
_atom_sites_solution_primary direct
_atom_sites_solution_secondary difmap
_audit_creation_method SHELXL-97
_cell_angle_alpha 90.00
_cell_angle_beta 106.754(4)
_cell_angle_gamma 90.00
_cell_formula_units_Z 4
_cell_length_a 17.6278(8)
_cell_length_b 15.9670(6)
_cell_length_c 20.3148(8)
_cell_measurement_reflns_used 19531
_cell_measurement_temperature 100(2)
_cell_measurement_theta_max 22.9600
_cell_measurement_theta_min 2.4400
_cell_volume 5475.1(4)
_computing_cell_refinement
; 
CrysAlisPro, Agilent Technologies, 
Version 1.171.36.28 (release 01-02-2013 CrysAlis171 .NET) 
(compiled Feb  1 2013,16:14:44)  
;
_computing_data_collection
; 
CrysAlisPro, Agilent Technologies, 
Version 1.171.36.28 (release 01-02-2013 CrysAlis171 .NET) 
(compiled Feb  1 2013,16:14:44)  
;
_computing_data_reduction
; 
CrysAlisPro, Agilent Technologies, 
Version 1.171.36.28 (release 01-02-2013 CrysAlis171 .NET) 
(compiled Feb  1 2013,16:14:44)  
;
_computing_molecular_graphics 'Bruker XP'
_computing_publication_material SHELXL-97
_computing_structure_refinement 'SHELXL-97 (Sheldrick, 1997)'
_computing_structure_solution 'SHELXS-97 (Sheldrick, 1990)'
_diffrn_ambient_temperature 100(2)
_diffrn_detector_area_resol_mean 16.1419
_diffrn_measured_fraction_theta_full 0.999
_diffrn_measured_fraction_theta_max 0.999
_diffrn_measurement_device_type 'Oxford Diffraction Xcalibur, Eos'
_diffrn_measurement_method '\w scans'
_diffrn_radiation_monochromator graphite
_diffrn_radiation_source 'Enhance (Mo) X-ray Source'
_diffrn_radiation_type 'Mo K\a'
_diffrn_radiation_wavelength 0.71073
_diffrn_reflns_av_R_equivalents 0.0839
_diffrn_reflns_av_sigmaI/netI 0.0381
_diffrn_reflns_limit_h_max 20
_diffrn_reflns_limit_h_min -20
_diffrn_reflns_limit_k_max 18
_diffrn_reflns_limit_k_min -18
_diffrn_reflns_limit_l_max 24
_diffrn_reflns_limit_l_min -24
_diffrn_reflns_number 177470
_diffrn_reflns_theta_full 25.03
_diffrn_reflns_theta_max 25.03
_diffrn_reflns_theta_min 2.22
_exptl_absorpt_coefficient_mu 0.626
_exptl_absorpt_correction_T_max 1.00000
_exptl_absorpt_correction_T_min 0.98291
_exptl_absorpt_correction_type multi-scan
_exptl_absorpt_process_details
; 
CrysAlisPro, Agilent Technologies, 
Version 1.171.36.28 (release 01-02-2013 CrysAlis171 .NET) 
(compiled Feb  1 2013,16:14:44)  
;
_exptl_crystal_colour 'pale yellow'
_exptl_crystal_density_diffrn 1.569
_exptl_crystal_density_method 'not measured'
_exptl_crystal_description prism
_exptl_crystal_F_000 2608
_exptl_crystal_size_max 0.30
_exptl_crystal_size_mid 0.15
_exptl_crystal_size_min 0.08
_platon_squeeze_details
;
 Two badly resolved regions of residual electron density around
 0.5 0 0.5 and 1 0.5 1 were  tentatively identified as disordered CH2Cl2
 molecules but could not be refined satisfactorily. For this reason the
 program SQUEEZE (part of the PLATON suite; A. Spek, University of
 Utrecht, Netherlands, 2009) was used to remove mathematically the
 effects of the solvent. Derived parameters such as the formular weight
 correspond to two CH2Cl2 molecules per cell.
;
_refine_diff_density_max 0.566
_refine_diff_density_min -1.226
_refine_diff_density_rms 0.072
_refine_ls_extinction_method none
_refine_ls_goodness_of_fit_ref 1.071
_refine_ls_hydrogen_treatment mixed
_refine_ls_matrix_type full
_refine_ls_number_parameters 646
_refine_ls_number_reflns 9645
_refine_ls_number_restraints 28
_refine_ls_restrained_S_all 1.070
_refine_ls_R_factor_all 0.0689
_refine_ls_R_factor_gt 0.0507
_refine_ls_shift/su_max 0.001
_refine_ls_shift/su_mean 0.000
_refine_ls_structure_factor_coef Fsqd
_refine_ls_weighting_details 'calc w=1/[\s^2^(Fo^2^)+(0.0575P)^2^+6.8261P] where P=(Fo^2^+2Fc^2^)/3'
_refine_ls_weighting_scheme calc
_refine_ls_wR_factor_gt 0.1169
_refine_ls_wR_factor_ref 0.1252
_reflns_number_gt 7987
_reflns_number_total 9645
_reflns_threshold_expression >2sigma(I)
_cod_data_source_file om6b00217_si_002.cif
_cod_data_source_block andre22
_cod_original_sg_symbol_H-M 'P 21/n'
_cod_database_code 4088588

loop_
_symmetry_equiv_pos_as_xyz
'x, y, z'
'-x+1/2, y+1/2, -z+1/2'
'-x, -y, -z'
'x-1/2, -y-1/2, z-1/2'

loop_
_atom_site_label
_atom_site_type_symbol
_atom_site_fract_x
_atom_site_fract_y
_atom_site_fract_z
_atom_site_U_iso_or_equiv
_atom_site_adp_type
_atom_site_occupancy
_atom_site_symmetry_multiplicity
_atom_site_calc_flag
_atom_site_refinement_flags
_atom_site_disorder_assembly
_atom_site_disorder_group
Pd Pd 0.791375(17) 0.54676(2) 0.475200(13) 0.03364(11) Uani 1 1 d . . .
B B 0.5577(2) 0.6445(2) 0.23752(19) 0.0220(8) Uani 1 1 d . . .
N1 N 0.67740(16) 0.59473(17) 0.35667(13) 0.0202(6) Uani 1 1 d . . .
N2 N 0.77855(16) 0.65650(16) 0.34005(13) 0.0211(6) Uani 1 1 d . . .
F1 F 0.48585(13) 0.52996(12) 0.11121(9) 0.0323(5) Uani 1 1 d . . .
F2 F 0.38651(13) 0.40698(13) 0.10599(10) 0.0369(5) Uani 1 1 d . . .
F3 F 0.34094(15) 0.36234(15) 0.21786(12) 0.0491(6) Uani 1 1 d . . .
F4 F 0.39883(14) 0.44939(14) 0.33784(11) 0.0442(6) Uani 1 1 d . . .
F5 F 0.49313(12) 0.57971(12) 0.34304(9) 0.0282(4) Uani 1 1 d . . .
F6 F 0.39218(12) 0.68187(13) 0.16874(11) 0.0374(5) Uani 1 1 d . . .
F7 F 0.29919(14) 0.79422(15) 0.20299(13) 0.0505(6) Uani 1 1 d . . .
F8 F 0.35794(18) 0.90003(18) 0.30888(16) 0.0723(9) Uani 1 1 d . . .
F9 F 0.51596(18) 0.89509(19) 0.37773(17) 0.0826(10) Uani 1 1 d . . .
F10 F 0.61025(14) 0.78370(14) 0.34604(12) 0.0483(6) Uani 1 1 d . . .
F11 F 0.64365(13) 0.53598(11) 0.17142(10) 0.0318(5) Uani 1 1 d . . .
F12 F 0.69450(14) 0.56731(13) 0.06228(10) 0.0382(5) Uani 1 1 d . . .
F13 F 0.66562(13) 0.71799(13) -0.00209(10) 0.0359(5) Uani 1 1 d . . .
F14 F 0.57726(12) 0.83390(12) 0.04092(10) 0.0332(5) Uani 1 1 d . . .
F15 F 0.52150(12) 0.80345(11) 0.14528(10) 0.0292(5) Uani 1 1 d . . .
C1 C 0.75541(19) 0.6075(2) 0.38412(16) 0.0220(7) Uani 1 1 d . A .
C2 C 0.6473(2) 0.63523(19) 0.29237(16) 0.0198(7) Uani 1 1 d . A .
C3 C 0.71304(19) 0.67313(19) 0.28421(16) 0.0204(7) Uani 1 1 d . A .
H3 H 0.7141 0.7064 0.2457 0.024 Uiso 1 1 calc R . .
C4 C 0.64850(19) 0.5382(2) 0.40047(16) 0.0238(7) Uani 1 1 d . A .
C5 C 0.6387(2) 0.5708(3) 0.46203(18) 0.0346(9) Uani 1 1 d . . .
C6 C 0.6165(2) 0.5144(3) 0.50568(19) 0.0433(11) Uani 1 1 d . A .
H6 H 0.6089 0.5340 0.5475 0.052 Uiso 1 1 calc R . .
C7 C 0.6057(2) 0.4315(3) 0.4892(2) 0.0486(12) Uani 1 1 d . . .
H7 H 0.5904 0.3943 0.5196 0.058 Uiso 1 1 calc R A .
C8 C 0.6167(2) 0.4010(3) 0.42905(19) 0.0383(10) Uani 1 1 d . A .
H8 H 0.6084 0.3431 0.4187 0.046 Uiso 1 1 calc R . .
C9 C 0.6394(2) 0.4528(2) 0.38343(17) 0.0276(8) Uani 1 1 d . . .
C10 C 0.6418(2) 0.6646(3) 0.4780(2) 0.0407(10) Uani 1 1 d . A .
H10 H 0.6594 0.6944 0.4417 0.049 Uiso 1 1 calc R . .
C11 C 0.5594(3) 0.6982(3) 0.4761(2) 0.0504(12) Uani 1 1 d . . .
H11A H 0.5427 0.6733 0.5138 0.076 Uiso 1 1 calc R A .
H11B H 0.5213 0.6835 0.4321 0.076 Uiso 1 1 calc R . .
H11C H 0.5618 0.7592 0.4813 0.076 Uiso 1 1 calc R . .
C12 C 0.7013(3) 0.6849(3) 0.5480(2) 0.0579(14) Uani 1 1 d . . .
H12A H 0.6988 0.7448 0.5577 0.087 Uiso 1 1 calc R A .
H12B H 0.7549 0.6705 0.5469 0.087 Uiso 1 1 calc R . .
H12C H 0.6880 0.6524 0.5841 0.087 Uiso 1 1 calc R . .
C13 C 0.6599(2) 0.4180(2) 0.32121(18) 0.0309(8) Uani 1 1 d . A .
H13 H 0.6553 0.4649 0.2876 0.037 Uiso 1 1 calc R . .
C14 C 0.7457(2) 0.3869(3) 0.3410(2) 0.0446(10) Uani 1 1 d . . .
H14A H 0.7813 0.4322 0.3635 0.067 Uiso 1 1 calc R A .
H14B H 0.7591 0.3691 0.2995 0.067 Uiso 1 1 calc R . .
H14C H 0.7516 0.3394 0.3726 0.067 Uiso 1 1 calc R . .
C15 C 0.6047(2) 0.3478(2) 0.2846(2) 0.0419(10) Uani 1 1 d . . .
H15A H 0.6132 0.2981 0.3141 0.063 Uiso 1 1 calc R A .
H15B H 0.6160 0.3342 0.2414 0.063 Uiso 1 1 calc R . .
H15C H 0.5495 0.3663 0.2750 0.063 Uiso 1 1 calc R . .
C16 C 0.85892(19) 0.6824(2) 0.34862(16) 0.0217(7) Uani 1 1 d . A .
C17 C 0.8884(2) 0.7503(2) 0.39190(17) 0.0242(7) Uani 1 1 d . . .
C18 C 0.9666(2) 0.7739(2) 0.39859(18) 0.0291(8) Uani 1 1 d . A .
H18 H 0.9887 0.8201 0.4271 0.035 Uiso 1 1 calc R . .
C19 C 1.0123(2) 0.7315(2) 0.36475(18) 0.0293(8) Uani 1 1 d . . .
H19 H 1.0653 0.7488 0.3701 0.035 Uiso 1 1 calc R A .
C20 C 0.9817(2) 0.6641(2) 0.32321(18) 0.0301(8) Uani 1 1 d . A .
H20 H 1.0140 0.6353 0.3004 0.036 Uiso 1 1 calc R . .
C21 C 0.9042(2) 0.6376(2) 0.31412(17) 0.0256(8) Uani 1 1 d . . .
C22 C 0.8367(2) 0.7980(2) 0.42718(18) 0.0298(8) Uani 1 1 d . A .
H22 H 0.7986 0.7570 0.4372 0.036 Uiso 1 1 calc R . .
C23 C 0.7881(3) 0.8651(3) 0.3794(3) 0.0598(14) Uani 1 1 d . . .
H23A H 0.8240 0.9054 0.3675 0.090 Uiso 1 1 calc R A .
H23B H 0.7543 0.8942 0.4027 0.090 Uiso 1 1 calc R . .
H23C H 0.7550 0.8386 0.3374 0.090 Uiso 1 1 calc R . .
C24 C 0.8828(3) 0.8371(5) 0.4950(3) 0.087(2) Uani 1 1 d . . .
H24A H 0.9121 0.7934 0.5259 0.131 Uiso 1 1 calc R A .
H24B H 0.8459 0.8646 0.5162 0.131 Uiso 1 1 calc R . .
H24C H 0.9201 0.8785 0.4869 0.131 Uiso 1 1 calc R . .
C25 C 0.8706(2) 0.5633(2) 0.26761(19) 0.0297(8) Uani 1 1 d . A .
H25 H 0.8173 0.5499 0.2730 0.036 Uiso 1 1 calc R . .
C26 C 0.9229(3) 0.4857(3) 0.2883(2) 0.0474(11) Uani 1 1 d . . .
H26A H 0.8981 0.4381 0.2597 0.071 Uiso 1 1 calc R A .
H26B H 0.9292 0.4726 0.3368 0.071 Uiso 1 1 calc R . .
H26C H 0.9750 0.4966 0.2819 0.071 Uiso 1 1 calc R . .
C27 C 0.8596(3) 0.5861(3) 0.1921(2) 0.0444(10) Uani 1 1 d . . .
H27A H 0.9110 0.6013 0.1859 0.067 Uiso 1 1 calc R A .
H27B H 0.8232 0.6337 0.1794 0.067 Uiso 1 1 calc R . .
H27C H 0.8377 0.5380 0.1629 0.067 Uiso 1 1 calc R . .
C28 C 0.5008(2) 0.55971(19) 0.22978(16) 0.0218(7) Uani 1 1 d . . .
C29 C 0.4693(2) 0.5123(2) 0.17049(17) 0.0271(8) Uani 1 1 d . . .
C30 C 0.4166(2) 0.4476(2) 0.16585(17) 0.0288(8) Uani 1 1 d . . .
C31 C 0.3920(2) 0.4252(2) 0.22147(19) 0.0332(9) Uani 1 1 d . . .
C32 C 0.4213(2) 0.4696(2) 0.28195(18) 0.0305(8) Uani 1 1 d . . .
C33 C 0.4727(2) 0.5353(2) 0.28404(17) 0.0237(7) Uani 1 1 d . . .
C34 C 0.5059(2) 0.7213(2) 0.25873(17) 0.0259(8) Uani 1 1 d . . .
C35 C 0.4257(2) 0.7306(2) 0.22316(18) 0.0296(8) Uani 1 1 d . . .
C36 C 0.3766(2) 0.7893(2) 0.2387(2) 0.0351(9) Uani 1 1 d . . .
C37 C 0.4061(3) 0.8442(3) 0.2916(2) 0.0469(11) Uani 1 1 d . . .
C38 C 0.4852(3) 0.8406(3) 0.3263(2) 0.0482(11) Uani 1 1 d . . .
C39 C 0.5332(2) 0.7805(2) 0.3089(2) 0.0352(9) Uani 1 1 d . . .
C40 C 0.57961(19) 0.6671(2) 0.16543(16) 0.0214(7) Uani 1 1 d . . .
C41 C 0.6246(2) 0.6110(2) 0.13984(17) 0.0263(8) Uani 1 1 d . . .
C42 C 0.6520(2) 0.6254(2) 0.08415(17) 0.0287(8) Uani 1 1 d . . .
C43 C 0.6363(2) 0.7010(2) 0.05063(16) 0.0280(8) Uani 1 1 d . . .
C44 C 0.5922(2) 0.7587(2) 0.07299(17) 0.0253(8) Uani 1 1 d . . .
C45 C 0.56450(19) 0.7414(2) 0.12837(17) 0.0226(7) Uani 1 1 d . . .
C46 C 0.9162(4) 0.5402(5) 0.5021(3) 0.0258(15) Uiso 0.585(6) 1 d PDU A 1
H46A H 0.929(3) 0.499(3) 0.471(2) 0.012(13) Uiso 0.585(6) 1 d PD A 1
H46B H 0.935(3) 0.596(3) 0.496(3) 0.021(15) Uiso 0.585(6) 1 d PD A 1
C47 C 0.8938(5) 0.5220(5) 0.5632(4) 0.032(2) Uiso 0.585(6) 1 d PDU A 1
H47 H 0.904(3) 0.571(3) 0.604(3) 0.017(14) Uiso 0.585(6) 1 d P A 1
C48 C 0.8477(3) 0.4501(4) 0.5626(3) 0.0260(15) Uiso 0.585(6) 1 d PD A 1
H48 H 0.8428 0.4116 0.5260 0.031 Uiso 0.585(6) 1 calc PR A 1
C49 C 0.8063(3) 0.4291(3) 0.6142(2) 0.027(3) Uiso 0.585(6) 1 d PGDU A 1
C50 C 0.8018(3) 0.4851(2) 0.6653(2) 0.0311(16) Uiso 0.585(6) 1 d PGDU A 1
H50 H 0.8248 0.5392 0.6672 0.037 Uiso 0.585(6) 1 calc PR A 1
C51 C 0.7637(3) 0.4619(3) 0.7136(2) 0.0419(18) Uiso 0.585(6) 1 d PGD A 1
H51 H 0.7607 0.5002 0.7486 0.050 Uiso 0.585(6) 1 calc PR A 1
C52 C 0.7302(3) 0.3828(3) 0.7109(2) 0.052(2) Uiso 0.585(6) 1 d PGDU A 1
H52 H 0.7041 0.3669 0.7439 0.063 Uiso 0.585(6) 1 calc PR A 1
C53 C 0.7347(3) 0.3268(2) 0.6597(3) 0.042(2) Uiso 0.585(6) 1 d PGDU A 1
H53 H 0.7117 0.2727 0.6578 0.050 Uiso 0.585(6) 1 calc PR A 1
C54 C 0.7727(3) 0.3500(3) 0.6114(2) 0.0353(17) Uiso 0.585(6) 1 d PGDU A 1
H54 H 0.7758 0.3117 0.5764 0.042 Uiso 0.585(6) 1 calc PR A 1
C46' C 0.9110(6) 0.5755(7) 0.5165(5) 0.029(2) Uiso 0.415(6) 1 d PDU A 2
H46C H 0.9454 0.5663 0.4863 0.035 Uiso 0.415(6) 1 calc PR A 2
H46D H 0.9236 0.6273 0.5442 0.035 Uiso 0.415(6) 1 calc PR A 2
C47' C 0.8921(5) 0.5043(6) 0.5496(5) 0.017(3) Uiso 0.415(6) 1 d PDU A 2
H47' H 0.9161 0.4517 0.5466 0.020 Uiso 0.415(6) 1 calc PR A 2
C48' C 0.8373(5) 0.5130(5) 0.5868(4) 0.029(2) Uiso 0.415(6) 1 d PD A 2
H48' H 0.8232 0.5680 0.5966 0.035 Uiso 0.415(6) 1 calc PR A 2
C49' C 0.7995(4) 0.4412(4) 0.6121(4) 0.029(4) Uiso 0.415(6) 1 d PGDU A 2
C50' C 0.7679(5) 0.4529(4) 0.6667(3) 0.046(3) Uiso 0.415(6) 1 d PGDU A 2
H50' H 0.7735 0.5055 0.6895 0.055 Uiso 0.415(6) 1 calc PR A 2
C51' C 0.7282(5) 0.3878(5) 0.6880(4) 0.066(4) Uiso 0.415(6) 1 d PGDU A 2
H51' H 0.7067 0.3959 0.7253 0.079 Uiso 0.415(6) 1 calc PR A 2
C52' C 0.7201(6) 0.3109(4) 0.6546(4) 0.068(4) Uiso 0.415(6) 1 d PGDU A 2
H52' H 0.6930 0.2664 0.6692 0.082 Uiso 0.415(6) 1 calc PR A 2
C53' C 0.7516(5) 0.2991(3) 0.6000(4) 0.048(3) Uiso 0.415(6) 1 d PGDU A 2
H53' H 0.7461 0.2465 0.5772 0.057 Uiso 0.415(6) 1 calc PR A 2
C54' C 0.7913(4) 0.3642(4) 0.5787(3) 0.040(3) Uiso 0.415(6) 1 d PGDU A 2
H54' H 0.8129 0.3562 0.5414 0.048 Uiso 0.415(6) 1 calc PR A 2

loop_
_atom_site_aniso_label
_atom_site_aniso_U_11
_atom_site_aniso_U_22
_atom_site_aniso_U_33
_atom_site_aniso_U_23
_atom_site_aniso_U_13
_atom_site_aniso_U_12
Pd 0.02346(16) 0.0555(2) 0.01870(15) 0.01214(13) 0.00083(11) -0.00976(13)
B 0.026(2) 0.0201(19) 0.0191(18) 0.0008(15) 0.0054(16) 0.0003(16)
N1 0.0226(15) 0.0215(14) 0.0167(13) -0.0001(11) 0.0061(11) -0.0026(12)
N2 0.0234(15) 0.0218(14) 0.0189(14) 0.0026(11) 0.0073(12) -0.0012(12)
F1 0.0474(13) 0.0305(12) 0.0162(10) 0.0010(8) 0.0049(9) -0.0055(9)
F2 0.0440(13) 0.0304(11) 0.0292(11) -0.0103(9) -0.0009(10) -0.0043(10)
F3 0.0526(15) 0.0428(14) 0.0513(14) -0.0096(11) 0.0142(12) -0.0269(12)
F4 0.0513(15) 0.0519(14) 0.0359(12) -0.0040(11) 0.0231(11) -0.0213(11)
F5 0.0312(11) 0.0334(11) 0.0201(10) -0.0049(8) 0.0077(8) -0.0045(9)
F6 0.0343(12) 0.0370(12) 0.0336(12) -0.0001(10) -0.0018(10) 0.0040(10)
F7 0.0352(14) 0.0529(15) 0.0624(16) 0.0135(12) 0.0124(12) 0.0171(11)
F8 0.071(2) 0.0626(18) 0.088(2) -0.0184(16) 0.0294(17) 0.0329(15)
F9 0.075(2) 0.0630(19) 0.098(2) -0.0540(18) 0.0064(18) 0.0139(16)
F10 0.0415(14) 0.0378(13) 0.0572(15) -0.0260(11) 0.0011(12) -0.0005(10)
F11 0.0500(13) 0.0218(10) 0.0235(10) 0.0064(8) 0.0106(9) 0.0135(9)
F12 0.0533(14) 0.0393(13) 0.0251(11) 0.0026(9) 0.0164(10) 0.0158(10)
F13 0.0420(13) 0.0471(13) 0.0208(10) 0.0058(9) 0.0126(9) -0.0036(10)
F14 0.0384(12) 0.0271(11) 0.0321(11) 0.0134(9) 0.0067(9) 0.0009(9)
F15 0.0341(12) 0.0193(10) 0.0343(11) 0.0048(8) 0.0101(9) 0.0043(9)
C1 0.0231(18) 0.0235(17) 0.0187(16) -0.0017(13) 0.0050(14) -0.0032(14)
C2 0.0282(18) 0.0140(16) 0.0171(16) -0.0007(12) 0.0066(14) -0.0004(13)
C3 0.0227(17) 0.0164(16) 0.0217(16) 0.0018(13) 0.0058(14) -0.0001(13)
C4 0.0214(17) 0.032(2) 0.0146(16) 0.0042(14) 0.0003(13) -0.0069(14)
C5 0.0233(19) 0.058(3) 0.0210(18) -0.0045(17) 0.0044(15) -0.0149(17)
C6 0.033(2) 0.080(3) 0.0174(18) 0.0037(19) 0.0075(16) -0.017(2)
C7 0.035(2) 0.077(3) 0.031(2) 0.024(2) 0.0039(18) -0.020(2)
C8 0.032(2) 0.043(2) 0.032(2) 0.0133(18) -0.0021(17) -0.0128(18)
C9 0.0250(18) 0.0297(19) 0.0218(17) 0.0080(15) -0.0033(14) -0.0075(15)
C10 0.039(2) 0.055(3) 0.032(2) -0.0218(19) 0.0161(18) -0.019(2)
C11 0.043(3) 0.070(3) 0.044(2) -0.026(2) 0.022(2) -0.016(2)
C12 0.042(3) 0.092(4) 0.038(2) -0.034(3) 0.010(2) -0.020(3)
C13 0.037(2) 0.0220(18) 0.0288(19) 0.0007(15) 0.0028(16) 0.0013(16)
C14 0.040(2) 0.039(2) 0.054(3) -0.002(2) 0.010(2) 0.0023(19)
C15 0.038(2) 0.028(2) 0.052(3) -0.0085(18) 0.0004(19) 0.0021(17)
C16 0.0205(17) 0.0240(18) 0.0199(16) 0.0057(14) 0.0047(14) -0.0024(14)
C17 0.0259(19) 0.0235(18) 0.0204(17) 0.0054(14) 0.0022(14) 0.0007(14)
C18 0.0248(19) 0.032(2) 0.0256(18) 0.0047(15) 0.0000(15) -0.0042(15)
C19 0.0242(19) 0.031(2) 0.0297(19) 0.0091(16) 0.0040(15) -0.0035(15)
C20 0.029(2) 0.032(2) 0.0297(19) 0.0109(16) 0.0103(16) 0.0047(16)
C21 0.0304(19) 0.0228(18) 0.0228(17) 0.0069(14) 0.0065(15) -0.0018(15)
C22 0.0271(19) 0.032(2) 0.0293(19) -0.0067(16) 0.0069(15) -0.0064(16)
C23 0.082(4) 0.035(2) 0.073(3) 0.012(2) 0.040(3) 0.016(2)
C24 0.046(3) 0.151(6) 0.062(3) -0.066(4) 0.010(3) 0.007(3)
C25 0.032(2) 0.0257(19) 0.034(2) -0.0012(15) 0.0136(16) -0.0005(15)
C26 0.050(3) 0.031(2) 0.056(3) -0.008(2) 0.007(2) 0.002(2)
C27 0.057(3) 0.045(2) 0.031(2) -0.0071(19) 0.012(2) -0.009(2)
C28 0.0229(17) 0.0189(17) 0.0201(16) 0.0009(13) 0.0005(13) 0.0026(13)
C29 0.031(2) 0.0258(18) 0.0212(18) 0.0031(14) 0.0031(15) 0.0028(15)
C30 0.036(2) 0.0245(18) 0.0216(17) -0.0054(15) 0.0006(15) -0.0027(16)
C31 0.031(2) 0.0268(19) 0.036(2) 0.0006(16) 0.0017(17) -0.0092(16)
C32 0.035(2) 0.032(2) 0.0262(19) 0.0015(15) 0.0108(16) -0.0080(16)
C33 0.0229(18) 0.0253(19) 0.0196(17) -0.0034(14) 0.0008(14) -0.0006(14)
C34 0.033(2) 0.0188(17) 0.0273(18) 0.0028(14) 0.0112(16) -0.0001(15)
C35 0.035(2) 0.0261(19) 0.030(2) 0.0076(15) 0.0130(16) 0.0028(16)
C36 0.033(2) 0.033(2) 0.039(2) 0.0061(17) 0.0105(18) 0.0054(17)
C37 0.044(3) 0.038(2) 0.063(3) -0.002(2) 0.022(2) 0.018(2)
C38 0.061(3) 0.029(2) 0.055(3) -0.020(2) 0.017(2) 0.004(2)
C39 0.034(2) 0.027(2) 0.041(2) -0.0051(17) 0.0056(18) 0.0012(16)
C40 0.0237(18) 0.0184(17) 0.0192(16) 0.0013(13) 0.0015(14) -0.0009(14)
C41 0.033(2) 0.0219(18) 0.0203(17) 0.0035(14) 0.0028(15) 0.0038(15)
C42 0.036(2) 0.029(2) 0.0202(18) -0.0030(15) 0.0079(15) 0.0043(16)
C43 0.0288(19) 0.036(2) 0.0162(17) 0.0031(15) 0.0015(14) -0.0028(16)
C44 0.0280(19) 0.0231(18) 0.0205(17) 0.0093(14) -0.0001(14) -0.0033(15)
C45 0.0203(17) 0.0217(18) 0.0221(17) 0.0010(14) 0.0001(14) 0.0009(14)

loop_
_atom_type_symbol
_atom_type_description
_atom_type_scat_dispersion_real
_atom_type_scat_dispersion_imag
_atom_type_scat_source
C C 0.0033 0.0016 'International Tables Vol C Tables 4.2.6.8 and 6.1.1.4'
H H 0.0000 0.0000 'International Tables Vol C Tables 4.2.6.8 and 6.1.1.4'
B B 0.0013 0.0007 'International Tables Vol C Tables 4.2.6.8 and 6.1.1.4'
N N 0.0061 0.0033 'International Tables Vol C Tables 4.2.6.8 and 6.1.1.4'
F F 0.0171 0.0103 'International Tables Vol C Tables 4.2.6.8 and 6.1.1.4'
Pd Pd -0.9988 1.0072 'International Tables Vol C Tables 4.2.6.8 and 6.1.1.4'
Cl Cl 0.1484 0.1585 'International Tables Vol C Tables 4.2.6.8 and 6.1.1.4'

loop_
_geom_angle_atom_site_label_1
_geom_angle_atom_site_label_2
_geom_angle_atom_site_label_3
_geom_angle
C1 Pd C46' 106.1(3)
C1 Pd C47' 142.7(2)
C46' Pd C47' 39.5(3)
C1 Pd C46 106.81(19)
C46' Pd C46 17.9(3)
C47' Pd C46 35.9(3)
C1 Pd C47 143.6(2)
C46' Pd C47 37.5(3)
C47' Pd C47 10.2(3)
C46 Pd C47 39.1(2)
C1 Pd C48' 165.2(2)
C46' Pd C48' 67.5(3)
C47' Pd C48' 37.4(3)
C46 Pd C48' 71.4(3)
C47 Pd C48' 32.3(3)
C1 Pd C48 163.85(17)
C46' Pd C48 71.4(3)
C47' Pd C48 31.9(3)
C46 Pd C48 65.7(2)
C47 Pd C48 35.9(2)
C48' Pd C48 29.1(3)
C1 Pd C4 58.94(12)
C46' Pd C4 165.0(3)
C47' Pd C4 154.9(2)
C46 Pd C4 158.6(2)
C47 Pd C4 157.50(19)
C48' Pd C4 126.7(2)
C48 Pd C4 123.17(16)
C2 B C40 101.2(3)
C2 B C34 112.4(3)
C40 B C34 110.8(3)
C2 B C28 115.0(3)
C40 B C28 112.4(3)
C34 B C28 105.3(3)
C1 N1 C2 112.4(3)
C1 N1 C4 109.7(3)
C2 N1 C4 137.8(3)
C1 N2 C3 108.4(3)
C1 N2 C16 124.5(3)
C3 N2 C16 127.0(3)
N2 C1 N1 106.5(3)
N2 C1 Pd 144.8(2)
N1 C1 Pd 108.7(2)
C3 C2 N1 102.1(3)
C3 C2 B 124.0(3)
N1 C2 B 133.8(3)
C2 C3 N2 110.6(3)
C9 C4 C5 122.8(3)
C9 C4 N1 119.0(3)
C5 C4 N1 117.8(3)
C9 C4 Pd 102.8(2)
C5 C4 Pd 78.7(2)
N1 C4 Pd 82.58(17)
C6 C5 C4 117.0(4)
C6 C5 C10 119.7(4)
C4 C5 C10 122.9(3)
C7 C6 C5 121.0(4)
C6 C7 C8 120.9(4)
C7 C8 C9 121.5(4)
C8 C9 C4 116.7(3)
C8 C9 C13 121.5(3)
C4 C9 C13 121.6(3)
C5 C10 C11 111.1(3)
C5 C10 C12 112.1(4)
C11 C10 C12 109.7(3)
C9 C13 C15 113.7(3)
C9 C13 C14 110.8(3)
C15 C13 C14 109.4(3)
C17 C16 C21 123.3(3)
C17 C16 N2 118.3(3)
C21 C16 N2 118.4(3)
C18 C17 C16 116.6(3)
C18 C17 C22 121.9(3)
C16 C17 C22 121.4(3)
C19 C18 C17 121.4(3)
C20 C19 C18 120.5(3)
C19 C20 C21 121.0(3)
C20 C21 C16 117.2(3)
C20 C21 C25 120.6(3)
C16 C21 C25 122.1(3)
C17 C22 C24 113.5(3)
C17 C22 C23 110.7(3)
C24 C22 C23 110.0(4)
C21 C25 C26 111.3(3)
C21 C25 C27 110.4(3)
C26 C25 C27 111.1(3)
C33 C28 C29 112.8(3)
C33 C28 B 119.8(3)
C29 C28 B 127.0(3)
F1 C29 C30 114.4(3)
F1 C29 C28 121.5(3)
C30 C29 C28 124.1(3)
F2 C30 C31 118.9(3)
F2 C30 C29 120.5(3)
C31 C30 C29 120.6(3)
F3 C31 C30 121.3(3)
F3 C31 C32 120.5(3)
C30 C31 C32 118.1(3)
F4 C32 C33 120.5(3)
F4 C32 C31 120.0(3)
C33 C32 C31 119.5(3)
F5 C33 C32 115.6(3)
F5 C33 C28 119.5(3)
C32 C33 C28 124.8(3)
C39 C34 C35 113.3(3)
C39 C34 B 126.9(3)
C35 C34 B 119.7(3)
F6 C35 C36 115.4(3)
F6 C35 C34 120.2(3)
C36 C35 C34 124.4(3)
F7 C36 C37 118.8(3)
F7 C36 C35 121.5(4)
C37 C36 C35 119.7(4)
F8 C37 C36 120.3(4)
F8 C37 C38 121.2(4)
C36 C37 C38 118.5(4)
F9 C38 C37 119.6(4)
F9 C38 C39 120.2(4)
C37 C38 C39 120.1(4)
F10 C39 C34 121.5(3)
F10 C39 C38 114.8(3)
C34 C39 C38 123.7(4)
C45 C40 C41 112.8(3)
C45 C40 B 127.4(3)
C41 C40 B 119.5(3)
F11 C41 C42 116.1(3)
F11 C41 C40 118.8(3)
C42 C41 C40 125.1(3)
F12 C42 C41 121.3(3)
F12 C42 C43 119.6(3)
C41 C42 C43 119.1(3)
F13 C43 C44 121.0(3)
F13 C43 C42 120.2(3)
C44 C43 C42 118.8(3)
F14 C44 C43 119.2(3)
F14 C44 C45 120.4(3)
C43 C44 C45 120.4(3)
F15 C45 C44 114.6(3)
F15 C45 C40 121.5(3)
C44 C45 C40 123.8(3)
C47 C46 Pd 73.0(4)
C48 C47 C46 117.4(7)
C48 C47 Pd 78.6(4)
C46 C47 Pd 67.9(4)
C47 C48 C49 125.6(6)
C47 C48 Pd 65.5(4)
C49 C48 Pd 119.8(4)
C50 C49 C54 120.0
C50 C49 C48 122.1(3)
C54 C49 C48 117.9(3)
C49 C50 C51 120.0
C52 C51 C50 120.0
C53 C52 C51 120.0
C52 C53 C54 120.0
C53 C54 C49 120.0
C47' C46' Pd 70.3(5)
C48' C47' C46' 118.3(9)
C48' C47' Pd 77.4(5)
C46' C47' Pd 70.2(5)
C47' C48' C49' 124.0(8)
C47' C48' Pd 65.2(5)
C49' C48' Pd 117.8(5)
C50' C49' C54' 120.0
C50' C49' C48' 119.5(5)
C54' C49' C48' 120.4(5)
C51' C50' C49' 120.0
C52' C51' C50' 120.0
C51' C52' C53' 120.0
C52' C53' C54' 120.0
C53' C54' C49' 120.0

loop_
_geom_bond_atom_site_label_1
_geom_bond_atom_site_label_2
_geom_bond_distance
Pd C1 2.022(3)
Pd C46' 2.084(10)
Pd C47' 2.086(9)
Pd C46 2.112(6)
Pd C47 2.179(8)
Pd C48' 2.243(8)
Pd C48 2.347(6)
Pd C4 2.542(3)
B C2 1.656(5)
B C40 1.658(5)
B C34 1.658(5)
B C28 1.665(5)
N1 C1 1.342(4)
N1 C2 1.417(4)
N1 C4 1.458(4)
N2 C1 1.338(4)
N2 C3 1.391(4)
N2 C16 1.437(4)
F1 C29 1.348(4)
F2 C30 1.345(4)
F3 C31 1.336(4)
F4 C32 1.346(4)
F5 C33 1.349(4)
F6 C35 1.342(4)
F7 C36 1.350(4)
F8 C37 1.346(5)
F9 C38 1.348(5)
F10 C39 1.351(4)
F11 C41 1.355(4)
F12 C42 1.345(4)
F13 C43 1.344(4)
F14 C44 1.355(4)
F15 C45 1.351(4)
C2 C3 1.359(5)
C4 C9 1.404(5)
C4 C5 1.410(5)
C5 C6 1.396(5)
C5 C10 1.531(6)
C6 C7 1.365(7)
C7 C8 1.381(6)
C8 C9 1.386(5)
C9 C13 1.517(5)
C10 C11 1.538(6)
C10 C12 1.539(5)
C13 C15 1.529(5)
C13 C14 1.531(5)
C16 C17 1.398(5)
C16 C21 1.401(5)
C17 C18 1.397(5)
C17 C22 1.515(5)
C18 C19 1.379(5)
C19 C20 1.378(5)
C20 C21 1.391(5)
C21 C25 1.526(5)
C22 C24 1.518(6)
C22 C23 1.532(6)
C25 C26 1.529(5)
C25 C27 1.533(5)
C28 C33 1.388(5)
C28 C29 1.396(5)
C29 C30 1.373(5)
C30 C31 1.370(5)
C31 C32 1.384(5)
C32 C33 1.378(5)
C34 C39 1.372(5)
C34 C35 1.398(5)
C35 C36 1.372(5)
C36 C37 1.368(6)
C37 C38 1.370(6)
C38 C39 1.391(6)
C40 C45 1.389(4)
C40 C41 1.392(5)
C41 C42 1.372(5)
C42 C43 1.375(5)
C43 C44 1.365(5)
C44 C45 1.377(5)
C46 C47 1.436(9)
C47 C48 1.404(9)
C48 C49 1.478(6)
C49 C50 1.3900
C49 C54 1.3900
C50 C51 1.3900
C51 C52 1.3900
C52 C53 1.3900
C53 C54 1.3900
C46' C47' 1.409(11)
C47' C48' 1.396(10)
C48' C49' 1.490(9)
C49' C50' 1.3900
C49' C54' 1.3900
C50' C51' 1.3900
C51' C52' 1.3900
C52' C53' 1.3900
C53' C54' 1.3900

loop_
_platon_squeeze_void_nr
_platon_squeeze_void_average_x
_platon_squeeze_void_average_y
_platon_squeeze_void_average_z
_platon_squeeze_void_volume
_platon_squeeze_void_count_electrons
_platon_squeeze_void_content
1 0.500 0.000 0.500 465 136 ' '
2 1.000 0.500 1.000 465 137 ' '
